data_1557302
loop_
_publ_author_name
'Powell, Gregory L.'
'Rix, Brad A.'

_publ_section_title
;
 5-Methyl-4-(5-methyl-3-oxo-2-phenyl-2,3-dihydro-1<i>H</i>-pyrazol-4-yl)-2-phenyl-1<i>H</i>-pyrazol-3(2<i>H</i>)-one
;
_journal_coeditor_code WM4125
_journal_issue 2
_journal_name_full IUCrData
_journal_page_first x200121
_journal_paper_doi 10.1107/S2414314620001212
_journal_volume 5
_journal_year 2020
_chemical_formula_moiety 'C20 H18 N4 O2'
_chemical_formula_sum 'C20 H18 N4 O2'
_chemical_formula_weight 346.38
_chemical_name_systematic
5-Methyl-4-(5-methyl-3-oxo-2-phenyl-2,3-dihydro-1<i>H</i>-pyrazol-4-yl)-2-phenyl-1<i>H</i>-pyrazol-3(2<i>H</i>)-one
_space_group_crystal_system orthorhombic
_space_group_IT_number 61
_space_group_name_Hall '-P 2ac 2ab'
_space_group_name_H-M_alt 'P b c a'
_atom_sites_solution_hydrogens difmap
_atom_sites_solution_primary dual
_audit_creation_method
;
Olex2 1.3
(compiled Nov 21 2019 18:26:39 for OlexSys, GUI svn.r6003)
;
_cell_angle_alpha 90
_cell_angle_beta 90
_cell_angle_gamma 90
_cell_formula_units_Z 8
_cell_length_a 8.74380(10)
_cell_length_b 18.7561(2)
_cell_length_c 20.8005(2)
_cell_measurement_reflns_used 9599
_cell_measurement_temperature 150.00(10)
_cell_measurement_theta_max 72.3150
_cell_measurement_theta_min 4.6960
_cell_volume 3411.27(6)
_computing_cell_refinement
;
CrysAlis PRO (Rigaku OD, 2019)
;
_computing_data_collection
;
CrysAlis PRO (Rigaku OD, 2019)
;
_computing_data_reduction
;
CrysAlis PRO (Rigaku OD, 2019)
;
_computing_molecular_graphics
;
<i>OLEX2</i> (Dolomanov <i>et al.</i>, 2009)
;
_computing_publication_material
;
<i>OLEX2</i> (Dolomanov <i>et al.</i>, 2009)
;
_computing_structure_refinement
;
<i>SHELXL</i> (Sheldrick, 2015<i>b</i>)
;
_computing_structure_solution
;
<i>SHELXT</i> (Sheldrick, 2015<i>a</i>)
;
_diffrn_ambient_temperature 150.00(10)
_diffrn_detector 'CCD plate'
_diffrn_detector_area_resol_mean 5.2387
_diffrn_measured_fraction_theta_full 1.000
_diffrn_measured_fraction_theta_max 0.983
_diffrn_measurement_device 'four-circle diffractometer'
_diffrn_measurement_device_type 'Rigaku Oxford Diffraction SuperNova, Cu, AtlasS2 CCD'
_diffrn_measurement_method '\w scans'
_diffrn_radiation_monochromator mirror
_diffrn_radiation_probe x-ray
_diffrn_radiation_type 'Cu K\a'
_diffrn_radiation_wavelength 1.54184
_diffrn_reflns_av_R_equivalents 0.0275
_diffrn_reflns_av_unetI/netI 0.0214
_diffrn_reflns_limit_h_max 10
_diffrn_reflns_limit_h_min -7
_diffrn_reflns_limit_k_max 23
_diffrn_reflns_limit_k_min -22
_diffrn_reflns_limit_l_max 24
_diffrn_reflns_limit_l_min -25
_diffrn_reflns_number 16964
_diffrn_reflns_theta_full 67.684
_diffrn_reflns_theta_max 72.567
_diffrn_reflns_theta_min 4.251
_diffrn_source 'micro-focus sealed X-ray tube'
_exptl_absorpt_coefficient_mu 0.729
_exptl_absorpt_correction_T_max 1.00000
_exptl_absorpt_correction_T_min 0.87411
_exptl_absorpt_correction_type multi-scan
_exptl_absorpt_process_details
;
(<i>CrysAlis PRO</i>; Rigaku OD, 2019)
;
_exptl_crystal_colour 'clear colourless'
_exptl_crystal_density_diffrn 1.349
_exptl_crystal_description plate
_exptl_crystal_F_000 1456
_exptl_crystal_size_max 0.267
_exptl_crystal_size_mid 0.207
_exptl_crystal_size_min 0.029
_refine_diff_density_max 0.258
_refine_diff_density_min -0.247
_refine_ls_extinction_method none
_refine_ls_goodness_of_fit_ref 1.042
_refine_ls_hydrogen_treatment refall
_refine_ls_matrix_type full
_refine_ls_number_parameters 307
_refine_ls_number_reflns 3336
_refine_ls_number_restraints 0
_refine_ls_restrained_S_all 1.042
_refine_ls_R_factor_all 0.0455
_refine_ls_R_factor_gt 0.0418
_refine_ls_shift/su_max 0.001
_refine_ls_shift/su_mean 0.000
_refine_ls_structure_factor_coef Fsqd
_refine_ls_weighting_details 'w=1/[\s^2^(Fo^2^)+(0.0692P)^2^+1.0751P] where P=(Fo^2^+2Fc^2^)/3'
_refine_ls_weighting_scheme calc
_refine_ls_wR_factor_gt 0.1086
_refine_ls_wR_factor_ref 0.1131
_reflns_number_gt 3020
_reflns_number_total 3336
_reflns_threshold_expression 'I > 2\s(I)'
_cod_data_source_file wm4125sup1.cif
_cod_data_source_block I
_cod_database_code 1557302
_shelx_space_group_comment
;
The symmetry employed for this shelxl refinement is uniquely defined
by the following loop, which should always be used as a source of
symmetry information in preference to the above space-group names.
They are only intended as comments.
;

loop_
_space_group_symop_operation_xyz
'x, y, z'
'-x+1/2, -y, z+1/2'
'-x, y+1/2, -z+1/2'
'x+1/2, -y+1/2, -z'
'-x, -y, -z'
'x-1/2, y, -z-1/2'
'x, -y-1/2, z-1/2'
'-x-1/2, y-1/2, z'

loop_
_atom_site_type_symbol
_atom_site_label
_atom_site_fract_x
_atom_site_fract_y
_atom_site_fract_z
_atom_site_U_iso_or_equiv
_atom_site_adp_type
_atom_site_calc_flag
_atom_site_occupancy
O O1 0.17850(10) 0.59409(5) 0.52406(4) 0.0228(2) Uani d 1
O O2 0.41464(11) 0.62429(5) 0.38211(4) 0.0254(2) Uani d 1
N N1 0.33303(11) 0.51616(5) 0.58208(5) 0.0197(2) Uani d 1
N N2 0.48738(12) 0.51224(6) 0.59817(5) 0.0203(2) Uani d 1
H H2 0.525(2) 0.4688(11) 0.6043(9) 0.040(5) Uiso d 1
N N3 0.49474(13) 0.74084(6) 0.40463(5) 0.0228(2) Uani d 1
N N4 0.53811(15) 0.77703(6) 0.45972(6) 0.0283(3) Uani d 1
H H4 0.587(2) 0.8209(12) 0.4598(9) 0.043(5) Uiso d 1
C C1 0.30864(14) 0.57394(6) 0.54173(6) 0.0189(3) Uani d 1
C C2 0.45779(14) 0.60260(6) 0.52877(6) 0.0200(3) Uani d 1
C C3 0.56144(15) 0.56250(6) 0.56271(6) 0.0205(3) Uani d 1
C C4 0.73088(16) 0.56807(8) 0.56622(7) 0.0280(3) Uani d 1
H H4A 0.760(2) 0.5841(11) 0.6082(10) 0.047(5) Uiso d 1
H H4B 0.769(2) 0.6027(12) 0.5330(10) 0.048(5) Uiso d 1
H H4C 0.781(2) 0.5205(13) 0.5591(11) 0.057(6) Uiso d 1
C C5 0.46008(14) 0.67053(6) 0.42150(6) 0.0206(3) Uani d 1
C C6 0.48650(14) 0.66557(6) 0.48898(6) 0.0210(3) Uani d 1
C C7 0.53634(16) 0.73124(7) 0.50942(7) 0.0252(3) Uani d 1
C C8 0.5806(2) 0.75544(8) 0.57491(7) 0.0378(4) Uani d 1
H H8A 0.615(3) 0.7180(16) 0.6015(14) 0.088(9) Uiso d 1
H H8B 0.657(3) 0.7932(13) 0.5731(11) 0.060(6) Uiso d 1
H H8C 0.490(3) 0.7748(16) 0.5982(14) 0.086(9) Uiso d 1
C C9 0.22459(14) 0.47963(6) 0.62063(6) 0.0203(3) Uani d 1
C C10 0.26090(16) 0.46291(7) 0.68395(7) 0.0249(3) Uani d 1
H H10 0.3582(19) 0.4766(9) 0.7016(8) 0.028(4) Uiso d 1
C C11 0.15554(16) 0.42644(7) 0.72142(7) 0.0282(3) Uani d 1
H H11 0.1800(19) 0.4165(9) 0.7650(9) 0.030(4) Uiso d 1
C C12 0.01470(16) 0.40714(7) 0.69603(7) 0.0280(3) Uani d 1
H H12 -0.060(2) 0.3814(9) 0.7228(9) 0.033(4) Uiso d 1
C C13 -0.02218(15) 0.42573(7) 0.63351(7) 0.0264(3) Uani d 1
H H13 -0.122(2) 0.4129(9) 0.6151(8) 0.031(4) Uiso d 1
C C14 0.08272(15) 0.46155(7) 0.59499(7) 0.0234(3) Uani d 1
H H14 0.0610(18) 0.4727(9) 0.5502(8) 0.025(4) Uiso d 1
C C15 0.47280(15) 0.77740(7) 0.34550(6) 0.0232(3) Uani d 1
C C16 0.52997(19) 0.84583(8) 0.33728(8) 0.0349(4) Uani d 1
H H16 0.585(2) 0.8683(12) 0.3736(11) 0.056(6) Uiso d 1
C C17 0.5073(2) 0.88090(8) 0.27926(8) 0.0388(4) Uani d 1
H H17 0.552(2) 0.9301(11) 0.2736(10) 0.046(5) Uiso d 1
C C18 0.4295(2) 0.84888(8) 0.22973(7) 0.0368(4) Uani d 1
H H18 0.417(2) 0.8738(10) 0.1885(9) 0.040(5) Uiso d 1
C C19 0.3694(2) 0.78142(9) 0.23859(8) 0.0440(4) Uani d 1
H H19 0.313(2) 0.7578(12) 0.2045(11) 0.054(6) Uiso d 1
C C20 0.3906(2) 0.74557(8) 0.29632(7) 0.0367(4) Uani d 1
H H20 0.352(2) 0.6986(12) 0.3029(10) 0.051(5) Uiso d 1

loop_
_atom_site_aniso_label
_atom_site_aniso_U_11
_atom_site_aniso_U_22
_atom_site_aniso_U_33
_atom_site_aniso_U_12
_atom_site_aniso_U_13
_atom_site_aniso_U_23
O1 0.0240(5) 0.0187(4) 0.0256(5) 0.0027(3) -0.0025(4) 0.0029(3)
O2 0.0357(5) 0.0157(4) 0.0249(5) -0.0017(3) -0.0066(4) 0.0006(3)
N1 0.0195(5) 0.0171(5) 0.0225(5) 0.0002(4) -0.0011(4) 0.0039(4)
N2 0.0209(5) 0.0164(5) 0.0236(6) 0.0011(4) -0.0016(4) 0.0029(4)
N3 0.0324(6) 0.0162(5) 0.0197(5) -0.0033(4) -0.0008(4) 0.0012(4)
N4 0.0449(7) 0.0185(5) 0.0213(6) -0.0102(5) -0.0016(5) 0.0012(4)
C1 0.0256(6) 0.0143(5) 0.0167(6) 0.0014(4) -0.0002(5) 0.0000(4)
C2 0.0255(6) 0.0156(6) 0.0190(6) -0.0012(4) -0.0001(5) 0.0005(5)
C3 0.0248(6) 0.0167(5) 0.0200(6) -0.0008(5) 0.0007(5) -0.0007(5)
C4 0.0241(7) 0.0275(7) 0.0324(8) -0.0017(5) -0.0014(6) 0.0024(6)
C5 0.0231(6) 0.0147(5) 0.0241(6) 0.0002(4) 0.0000(5) 0.0022(5)
C6 0.0246(6) 0.0166(6) 0.0219(6) -0.0014(5) 0.0006(5) 0.0018(5)
C7 0.0339(7) 0.0193(6) 0.0224(7) -0.0040(5) 0.0005(5) 0.0014(5)
C8 0.0647(11) 0.0249(7) 0.0238(7) -0.0129(7) -0.0052(7) -0.0002(6)
C9 0.0236(6) 0.0141(5) 0.0233(6) 0.0005(4) 0.0021(5) 0.0019(4)
C10 0.0266(6) 0.0227(6) 0.0255(7) -0.0013(5) -0.0012(5) 0.0033(5)
C11 0.0332(7) 0.0262(6) 0.0253(7) 0.0020(5) 0.0031(6) 0.0079(5)
C12 0.0275(7) 0.0216(6) 0.0350(8) 0.0008(5) 0.0096(6) 0.0051(5)
C13 0.0229(6) 0.0206(6) 0.0357(8) -0.0004(5) 0.0013(6) 0.0010(5)
C14 0.0245(6) 0.0198(6) 0.0258(7) 0.0009(5) -0.0009(5) 0.0012(5)
C15 0.0285(6) 0.0192(6) 0.0218(6) 0.0020(5) 0.0035(5) 0.0035(5)
C16 0.0443(8) 0.0274(7) 0.0330(8) -0.0110(6) -0.0079(7) 0.0083(6)
C17 0.0509(9) 0.0276(7) 0.0381(9) -0.0095(6) -0.0046(7) 0.0127(6)
C18 0.0549(9) 0.0295(7) 0.0261(7) 0.0019(7) -0.0006(7) 0.0088(6)
C19 0.0753(12) 0.0302(7) 0.0265(8) -0.0055(8) -0.0128(8) 0.0028(6)
C20 0.0616(10) 0.0210(7) 0.0274(8) -0.0076(7) -0.0076(7) 0.0029(6)

loop_
_atom_type_symbol
_atom_type_description
_atom_type_scat_dispersion_real
_atom_type_scat_dispersion_imag
_atom_type_scat_source
C C 0.0181 0.0091 'International Tables Vol C Tables 4.2.6.8 and 6.1.1.4'
H H 0.0000 0.0000 'International Tables Vol C Tables 4.2.6.8 and 6.1.1.4'
N N 0.0311 0.0180 'International Tables Vol C Tables 4.2.6.8 and 6.1.1.4'
O O 0.0492 0.0322 'International Tables Vol C Tables 4.2.6.8 and 6.1.1.4'

loop_
_geom_angle_atom_site_label_1
_geom_angle_atom_site_label_2
_geom_angle_atom_site_label_3
_geom_angle
N2 N1 C9 119.13(10)
C1 N1 N2 109.61(10)
C1 N1 C9 128.07(10)
N1 N2 H2 116.1(12)
C3 N2 N1 107.13(10)
C3 N2 H2 122.7(12)
N4 N3 C5 108.30(10)
N4 N3 C15 121.11(10)
C5 N3 C15 130.03(11)
N3 N4 H4 124.2(12)
C7 N4 N3 108.67(11)
C7 N4 H4 124.8(12)
O1 C1 N1 123.52(11)
O1 C1 C2 131.01(11)
N1 C1 C2 105.45(10)
C1 C2 C6 124.33(11)
C3 C2 C1 107.32(11)
C3 C2 C6 128.27(12)
N2 C3 C2 110.12(11)
N2 C3 C4 119.75(11)
C2 C3 C4 130.11(12)
C3 C4 H4A 109.2(12)
C3 C4 H4B 110.2(12)
C3 C4 H4C 111.4(13)
H4A C4 H4B 109.6(17)
H4A C4 H4C 107.4(18)
H4B C4 H4C 109.1(17)
O2 C5 N3 123.75(12)
O2 C5 C6 130.37(11)
N3 C5 C6 105.88(10)
C5 C6 C2 125.56(11)
C7 C6 C2 127.07(12)
C7 C6 C5 107.31(11)
N4 C7 C6 109.78(12)
N4 C7 C8 120.43(12)
C6 C7 C8 129.77(12)
C7 C8 H8A 113.1(18)
C7 C8 H8B 111.4(14)
C7 C8 H8C 110.3(16)
H8A C8 H8B 110(2)
H8A C8 H8C 104(2)
H8B C8 H8C 108(2)
C10 C9 N1 119.46(11)
C10 C9 C14 120.74(12)
C14 C9 N1 119.80(12)
C9 C10 H10 120.3(10)
C11 C10 C9 119.46(13)
C11 C10 H10 120.3(10)
C10 C11 H11 118.9(10)
C10 C11 C12 120.27(13)
C12 C11 H11 120.8(10)
C11 C12 H12 120.1(10)
C13 C12 C11 119.90(13)
C13 C12 H12 120.0(10)
C12 C13 H13 120.7(10)
C12 C13 C14 120.61(13)
C14 C13 H13 118.7(10)
C9 C14 H14 119.2(10)
C13 C14 C9 118.99(12)
C13 C14 H14 121.7(10)
C16 C15 N3 120.27(13)
C20 C15 N3 120.08(12)
C20 C15 C16 119.63(13)
C15 C16 H16 118.3(13)
C15 C16 C17 119.58(14)
C17 C16 H16 122.1(13)
C16 C17 H17 118.7(11)
C18 C17 C16 121.05(14)
C18 C17 H17 120.2(11)
C17 C18 H18 120.2(11)
C17 C18 C19 119.25(14)
C19 C18 H18 120.6(11)
C18 C19 H19 120.9(13)
C18 C19 C20 120.51(15)
C20 C19 H19 118.6(13)
C15 C20 C19 119.94(14)
C15 C20 H20 118.5(13)
C19 C20 H20 121.5(13)

loop_
_geom_bond_atom_site_label_1
_geom_bond_atom_site_label_2
_geom_bond_distance
O1 C1 1.2540(15)
O2 C5 1.2577(16)
N1 N2 1.3924(15)
N1 C1 1.3873(15)
N1 C9 1.4182(16)
N2 H2 0.89(2)
N2 C3 1.3608(16)
N3 N4 1.3848(15)
N3 C5 1.3979(15)
N3 C15 1.4211(16)
N4 H4 0.93(2)
N4 C7 1.3442(17)
C1 C2 1.4361(17)
C2 C3 1.3732(18)
C2 C6 1.4638(17)
C3 C4 1.4870(18)
C4 H4A 0.96(2)
C4 H4B 1.01(2)
C4 H4C 1.00(2)
C5 C6 1.4255(18)
C6 C7 1.3739(18)
C7 C8 1.487(2)
C8 H8A 0.94(3)
C8 H8B 0.98(2)
C8 H8C 1.00(3)
C9 C10 1.3908(18)
C9 C14 1.3922(18)
C10 H10 0.962(17)
C10 C11 1.3870(19)
C11 H11 0.950(18)
C11 C12 1.388(2)
C12 H12 0.986(18)
C12 C13 1.384(2)
C13 H13 0.982(18)
C13 C14 1.3908(19)
C14 H14 0.973(17)
C15 C16 1.3880(19)
C15 C20 1.385(2)
C16 H16 0.99(2)
C16 C17 1.389(2)
C17 H17 1.01(2)
C17 C18 1.373(2)
C18 H18 0.984(19)
C18 C19 1.382(2)
C19 H19 0.97(2)
C19 C20 1.389(2)
C20 H20 0.95(2)

loop_
_geom_hbond_atom_site_label_D
_geom_hbond_atom_site_label_H
_geom_hbond_atom_site_label_A
_geom_hbond_site_symmetry_A
_geom_hbond_distance_DH
_geom_hbond_distance_HA
_geom_hbond_distance_DA
_geom_hbond_angle_DHA
_geom_hbond_publ_flag
N2 H2 O2 5_666 0.89(2) 1.85(2) 2.7313(14) 175.1(18) yes
N4 H4 O1 4_566 0.93(2) 1.81(2) 2.7321(15) 169.3(18) yes
C20 H20 O2 . 0.95(2) 2.23(2) 2.8988(17) 126.5(16) yes

loop_
_geom_torsion_atom_site_label_1
_geom_torsion_atom_site_label_2
_geom_torsion_atom_site_label_3
_geom_torsion_atom_site_label_4
_geom_torsion
O1 C1 C2 C3 176.71(13)
O1 C1 C2 C6 -0.3(2)
O2 C5 C6 C2 -3.0(2)
O2 C5 C6 C7 179.71(14)
N1 N2 C3 C2 5.32(14)
N1 N2 C3 C4 -175.97(11)
N1 C1 C2 C3 -1.56(14)
N1 C1 C2 C6 -178.61(11)
N1 C9 C10 C11 -179.24(12)
N1 C9 C14 C13 180.00(11)
N2 N1 C1 O1 -173.60(11)
N2 N1 C1 C2 4.83(13)
N2 N1 C9 C10 23.01(16)
N2 N1 C9 C14 -157.62(11)
N3 N4 C7 C6 -2.41(16)
N3 N4 C7 C8 179.07(14)
N3 C5 C6 C2 176.64(12)
N3 C5 C6 C7 -0.62(14)
N3 C15 C16 C17 -179.85(14)
N3 C15 C20 C19 -179.98(15)
N4 N3 C5 O2 178.89(12)
N4 N3 C5 C6 -0.81(14)
N4 N3 C15 C16 16.11(19)
N4 N3 C15 C20 -162.19(14)
C1 N1 N2 C3 -6.34(13)
C1 N1 C9 C10 -134.57(13)
C1 N1 C9 C14 44.80(18)
C1 C2 C3 N2 -2.35(14)
C1 C2 C3 C4 179.11(13)
C1 C2 C6 C5 -66.70(18)
C1 C2 C6 C7 110.02(16)
C2 C6 C7 N4 -175.33(13)
C2 C6 C7 C8 3.0(3)
C3 C2 C6 C5 116.89(15)
C3 C2 C6 C7 -66.4(2)
C5 N3 N4 C7 1.98(15)
C5 N3 C15 C16 -173.56(14)
C5 N3 C15 C20 8.1(2)
C5 C6 C7 N4 1.88(16)
C5 C6 C7 C8 -179.78(16)
C6 C2 C3 N2 174.55(12)
C6 C2 C3 C4 -4.0(2)
C9 N1 N2 C3 -167.76(11)
C9 N1 C1 O1 -14.3(2)
C9 N1 C1 C2 164.12(12)
C9 C10 C11 C12 -0.3(2)
C10 C9 C14 C13 -0.64(19)
C10 C11 C12 C13 -1.4(2)
C11 C12 C13 C14 2.2(2)
C12 C13 C14 C9 -1.17(19)
C14 C9 C10 C11 1.40(19)
C15 N3 N4 C7 174.20(12)
C15 N3 C5 O2 7.6(2)
C15 N3 C5 C6 -172.10(12)
C15 C16 C17 C18 -0.2(3)
C16 C15 C20 C19 1.7(3)
C16 C17 C18 C19 1.8(3)
C17 C18 C19 C20 -1.6(3)
C18 C19 C20 C15 -0.1(3)
C20 C15 C16 C17 -1.5(2)

_cod_database_fobs_code 1557302
